data_2012967
loop_
_publ_author_name
'El Abed, Ahmed'
'Gaudin, Etienne'
'Darriet, Jacques'

_publ_section_title
;
 Tetrastrontium dimanganese copper nonaoxide, Sr~4~Mn~2~CuO~9~
;
_journal_issue 10
_journal_name_full 'Acta Crystallographica Section C'
_journal_page_first i138
_journal_page_last i140
_journal_paper_doi 10.1107/S0108270102015639
_journal_volume 58
_journal_year 2002
_chemical_formula_structural 'Sr4 Mn2 Cu O9'
_chemical_formula_sum 'Cu0.91 Mn2.09 O9 Sr4'
_chemical_formula_weight 667.9
_chemical_name_systematic
;
Tetrastrontium dimanganese copper nonaoxide
;
_space_group_IT_number 150
_symmetry_cell_setting trigonal
_symmetry_space_group_name_Hall 'P 3 2"'
_symmetry_space_group_name_H-M 'P 3 2 1'
_cell_angle_alpha 90
_cell_angle_beta 90
_cell_angle_gamma 120
_cell_formula_units_Z 3
_cell_length_a 9.5817(2)
_cell_length_b 9.5817(2)
_cell_length_c 7.8290(2)
_cell_measurement_reflns_used 13458
_cell_measurement_temperature 293
_cell_measurement_theta_max 34.97
_cell_measurement_theta_min 3.26
_cell_volume 622.48(2)
_computing_cell_refinement 'HKL DENZO (Otwinowski & Minor 1997)'
_computing_data_collection 'KappaCCD Software (Nonius, 1999)'
_computing_data_reduction 'HKL DENZO and SCALEPACK (Otwinowski & Minor 1997)'
_computing_publication_material JANA2000
_computing_structure_refinement 'JANA2000 (Pet\<r\'i\<cek &  Du\<sek, 2000)'
_computing_structure_solution 'Please provide missing information'
_diffrn_ambient_temperature 293
_diffrn_measured_fraction_theta_full 0.995
_diffrn_measured_fraction_theta_max 0.995
_diffrn_measurement_device_type 'Nonius KappaCCD area-detector'
_diffrn_radiation_type 'Mo K\a'
_diffrn_radiation_wavelength 0.71073
_diffrn_reflns_av_R_equivalents 0.067
_diffrn_reflns_av_sigmaI/netI 0.050
_diffrn_reflns_limit_h_max 15
_diffrn_reflns_limit_h_min -15
_diffrn_reflns_limit_k_max 15
_diffrn_reflns_limit_k_min -14
_diffrn_reflns_limit_l_max 12
_diffrn_reflns_limit_l_min -12
_diffrn_reflns_number 11119
_diffrn_reflns_theta_max 34.97
_diffrn_reflns_theta_min 3.58
_exptl_absorpt_coefficient_mu 30.899
_exptl_absorpt_correction_T_max 0.468
_exptl_absorpt_correction_T_min 0.164
_exptl_absorpt_correction_type gaussian
_exptl_absorpt_process_details '(Templeton & Templeton, 1978)'
_exptl_crystal_colour black
_exptl_crystal_density_diffrn 5.337
_exptl_crystal_density_meas ?
_exptl_crystal_density_method 'not measured'
_exptl_crystal_description block
_exptl_crystal_F_000 908
_exptl_crystal_size_max 0.09
_exptl_crystal_size_mid 0.06
_exptl_crystal_size_min 0.03
_refine_diff_density_max 1.28
_refine_diff_density_min -1.55
_refine_ls_extinction_coef 0.09(2)
_refine_ls_extinction_method 'Becker & Coppens (1974), type I'
_refine_ls_goodness_of_fit_obs 1.07
_refine_ls_goodness_of_fit_ref 1.04
_refine_ls_hydrogen_treatment none
_refine_ls_number_parameters 82
_refine_ls_number_reflns 1837
_refine_ls_R_factor_all 0.049
_refine_ls_R_factor_gt 0.034
_refine_ls_shift/su_max 0.001
_refine_ls_shift/su_mean 0.000
_refine_ls_structure_factor_coef Fsqd
_refine_ls_weighting_details 'w = 1/[\s^2^(I)+0.0009I^2^]'
_refine_ls_weighting_scheme sigma
_refine_ls_wR_factor_gt 0.071
_refine_ls_wR_factor_ref 0.076
_reflns_number_gt 1517
_reflns_number_total 1837
_reflns_threshold_expression I>2\s(I)
_cod_data_source_file br1374.cif
_cod_data_source_block I
_cod_depositor_comments
;
The following automatic conversions were performed:

'_exptl_crystal_density_meas' value 'not measured' was changed to '?'
- the value is perceived as not measured.

Automatic conversion script
Id: cif_fix_values 3008 2015-01-20 13:52:24Z robertas 
;
_cod_database_code 2012967

loop_
_symmetry_equiv_pos_site_id
_symmetry_equiv_pos_as_xyz
1 x,y,z
2 -y,x-y,z
3 y,x,-z
4 -x+y,-x,z
5 -x,-x+y,-z
6 x-y,-y,-z

loop_
_atom_site_label
_atom_site_fract_x
_atom_site_fract_y
_atom_site_fract_z
_atom_site_U_iso_or_equiv
_atom_site_adp_type
_atom_site_occupancy
_atom_site_type_symbol
Sr1 0.32498(17) 0.0 0.5 0.0158(4) Uani 1 Sr
Sr2 0.36024(12) 0.0 0.0 0.0083(4) Uani 1 Sr
Sr3 0.02373(13) 0.68803(11) 0.75067(7) 0.0102(3) Uani 1 Sr
Mn1 0.0 0.0 0.3366(2) 0.0072(4) Uani 1 Mn
Mn2 0.666667 0.333333 0.4326(2) 0.0146(5) Uani 1 Mn
Mn3 0.666667 0.333333 0.1028(3) 0.0103(4) Uani 1 Mn
Cu1 0.0544(4) 0.0544(4) 0.0 0.0154(11) Uani 0.33333 Cu
Cu2 0.7176(4) 0.3365(3) 0.7644(3) 0.0046(5) Uiso 0.287(2) Cu
Mn2p 0.666667 0.333333 0.8096(17) 0.0046(5) Uiso 0.139(7) Mn
O1 0.8470(10) 0.0 0.5 0.010(2) Uani 1 O
O2 0.0060(8) 0.1630(8) 0.1997(6) 0.020(2) Uani 1 O
O3a 0.5118(10) 0.3304(9) 0.5605(8) 0.0306(17) Uiso 0.860(9) O
O3b 0.549(5) 0.180(4) 0.636(4) 0.0306(17) Uiso 0.140(9) O
O4 0.6837(7) 0.1816(7) 0.9630(5) 0.011(2) Uani 1 O
O5 0.5171(8) 0.1694(9) 0.2621(5) 0.010(2) Uani 1 O

loop_
_atom_site_aniso_label
_atom_site_aniso_U_11
_atom_site_aniso_U_22
_atom_site_aniso_U_33
_atom_site_aniso_U_12
_atom_site_aniso_U_13
_atom_site_aniso_U_23
_atom_site_aniso_type_symbol
Sr1 0.0143(3) 0.0249(6) 0.0119(4) 0.0124(3) 0.0041(2) 0.0083(4) Sr
Sr2 0.0072(4) 0.0092(6) 0.0092(3) 0.0046(3) -0.0015(2) -0.0030(4) Sr
Sr3 0.0120(4) 0.0109(4) 0.0097(3) 0.0072(4) 0.0000(2) 0.0019(3) Sr
Mn1 0.0091(6) 0.0091(6) 0.0034(6) 0.0045(3) 0.0 0.0 Mn
Mn2 0.0172(7) 0.0172(7) 0.0093(7) 0.0086(4) 0.0 0.0 Mn
Mn3 0.0070(4) 0.0070(4) 0.0171(8) 0.0035(2) 0.0 0.0 Mn
Cu1 0.0229(14) 0.0229(14) 0.0094(12) 0.0181(14) -0.0003(6) 0.0003(6) Cu
O1 0.009(3) 0.012(3) 0.010(3) 0.0061(16) 0.0007(13) 0.001(3) O
O2 0.015(2) 0.024(3) 0.027(2) 0.014(2) 0.008(2) 0.022(2) O
O4 0.010(3) 0.011(2) 0.018(2) 0.009(2) -0.0001(19) -0.002(2) O
O5 0.007(3) 0.014(3) 0.008(2) 0.004(2) 0.0007(17) 0.0019(18) O

loop_
_atom_type_symbol
_atom_type_scat_dispersion_real
_atom_type_scat_dispersion_imag
_atom_type_scat_source
Sr -1.531 3.250 'International Tables Vol C Tables  4.2.6.8 and 6.1.1.1'
Mn 0.337 0.728 'International Tables Vol C Tables  4.2.6.8 and 6.1.1.1'
Cu 0.320 1.265 'International Tables Vol C Tables  4.2.6.8 and 6.1.1.1'
O 0.011 0.006 'International Tables Vol C Tables  4.2.6.8 and 6.1.1.1'

loop_
_geom_angle_atom_site_label_1
_geom_angle_atom_site_label_2
_geom_angle_atom_site_label_3
_geom_angle_site_symmetry_1
_geom_angle_site_symmetry_3
_geom_angle
_geom_angle_publ_flag
O2 Cu1 O2 . 2_555 68.8(3) no
O2 Cu1 O2 . 3_555 163.9(3) no
O2 Cu1 O2 . 4_555 80.0(3) no
O2 Cu1 O2 . 5_555 98.4(4) no
O2 Cu1 O2 . 6_555 125.8(3) no
O2 Cu1 O2 2_555 . 68.8(3) no
O2 Cu1 O2 2_555 3_555 125.8(3) no
O2 Cu1 O2 2_555 4_555 68.5(3) no
O2 Cu1 O2 2_555 5_555 121.4(3) no
O2 Cu1 O2 2_555 6_555 74.57(19) no
O2 Cu1 O2 3_555 . 163.9(3) no
O2 Cu1 O2 3_555 2_555 125.8(3) no
O2 Cu1 O2 3_555 4_555 98.4(4) no
O2 Cu1 O2 3_555 5_555 80.0(3) no
O2 Cu1 O2 3_555 6_555 68.8(3) no
O2 Cu1 O2 4_555 . 80.0(3) no
O2 Cu1 O2 4_555 2_555 68.5(3) no
O2 Cu1 O2 4_555 3_555 98.4(4) no
O2 Cu1 O2 4_555 5_555 168.8(3) no
O2 Cu1 O2 4_555 6_555 121.4(3) no
O2 Cu1 O2 5_555 . 98.4(4) no
O2 Cu1 O2 5_555 2_555 121.4(3) no
O2 Cu1 O2 5_555 3_555 80.0(3) no
O2 Cu1 O2 5_555 4_555 168.8(3) no
O2 Cu1 O2 5_555 6_555 68.5(3) no
O2 Cu1 O2 6_555 . 125.8(3) no
O2 Cu1 O2 6_555 2_555 74.57(19) no
O2 Cu1 O2 6_555 3_555 68.8(3) no
O2 Cu1 O2 6_555 4_555 121.4(3) no
O2 Cu1 O2 6_555 5_555 68.5(3) no
O3a Cu2 O3a . 2_655 66.6(4) no
O3a Cu2 O3a . 4_665 66.9(4) no
O3a Cu2 O3b . . 44.1(15) no
O3a Cu2 O3b . 2_655 90.2(18) no
O3a Cu2 O3b . 4_665 30.4(11) no
O3a Cu2 O4 . . 128.6(2) no
O3a Cu2 O4 . 2_655 123.5(4) no
O3a Cu2 O4 . 4_665 77.1(3) no
O3a Cu2 O3a 2_655 . 66.6(4) no
O3a Cu2 O3a 2_655 4_665 76.3(3) no
O3a Cu2 O3b 2_655 . 37.9(15) no
O3a Cu2 O3b 2_655 2_655 57.1(18) no
O3a Cu2 O3b 2_655 4_665 90.1(12) no
O3a Cu2 O4 2_655 . 99.6(4) no
O3a Cu2 O4 2_655 2_655 167.1(4) no
O3a Cu2 O4 2_655 4_665 122.6(3) no
O3a Cu2 O3a 4_665 . 66.9(4) no
O3a Cu2 O3a 4_665 2_655 76.3(3) no
O3a Cu2 O3b 4_665 . 93.6(10) no
O3a Cu2 O3b 4_665 2_655 38(3) no
O3a Cu2 O3b 4_665 4_665 51.8(14) no
O3a Cu2 O4 4_665 . 161.5(5) no
O3a Cu2 O4 4_665 2_655 99.6(3) no
O3a Cu2 O4 4_665 4_665 127.6(5) no
O3b Cu2 O3b . 2_655 91.3(19) no
O3b Cu2 O3b . 4_665 74.5(18) no
O3b Cu2 O4 . . 93.8(11) no
O3b Cu2 O4 . 2_655 154.8(14) no
O3b Cu2 O4 . 4_665 85.2(14) no
O3b Cu2 O3b 2_655 . 91.3(19) no
O3b Cu2 O3b 2_655 4_665 87(3) no
O3b Cu2 O4 2_655 . 125(3) no
O3b Cu2 O4 2_655 2_655 112.3(16) no
O3b Cu2 O4 2_655 4_665 165(3) no
O3b Cu2 O3b 4_665 . 74.5(18) no
O3b Cu2 O3b 4_665 2_655 87(3) no
O3b Cu2 O4 4_665 . 146.6(14) no
O3b Cu2 O4 4_665 2_655 97.0(11) no
O3b Cu2 O4 4_665 4_665 77.9(14) no
O4 Cu2 O4 . 2_655 80.3(3) no
O4 Cu2 O4 . 4_665 70.0(3) no
O4 Cu2 O4 2_655 . 80.3(3) no
O4 Cu2 O4 2_655 4_665 69.7(2) no
O4 Cu2 O4 4_665 . 70.0(3) no
O4 Cu2 O4 4_665 2_655 69.7(2) no

loop_
_geom_bond_atom_site_label_1
_geom_bond_atom_site_label_2
_geom_bond_site_symmetry_1
_geom_bond_site_symmetry_2
_geom_bond_distance
_geom_bond_publ_flag
Sr1 O1 . 2_545 2.698(2) no
Sr1 O1 . 4_665 2.698(12) no
Sr1 O2 . 3_556 2.834(6) no
Sr1 O2 . 4_555 2.834(8) no
Sr1 O3a . . 2.790(7) no
Sr1 O3a . 2_655 2.900(8) no
Sr1 O3a . 5_656 2.900(14) no
Sr1 O3a . 6_556 2.790(8) no
Sr1 O3b . . 2.24(3) no
Sr1 O3b . 6_556 2.24(5) no
Sr1 O5 . . 2.550(5) no
Sr1 O5 . 6_556 2.550(8) no
Sr2 O2 . 3_555 2.475(7) no
Sr2 O2 . 4_555 2.475(9) no
Sr2 O4 . 1_554 2.707(6) no
Sr2 O4 . 3_546 2.648(6) no
Sr2 O4 . 4_664 2.648(6) no
Sr2 O4 . 6_556 2.707(10) no
Sr2 O5 . . 2.582(5) no
Sr2 O5 . 6_555 2.582(7) no
Sr3 O1 . 2_555 2.563(6) no
Sr3 O2 . 3_566 2.674(7) no
Sr3 O2 . 6_566 2.767(12) no
Sr3 O3a . 4_565 2.447(8) no
Sr3 O3a . 6_566 2.919(9) no
Sr3 O3b . 2_555 2.83(5) no
Sr3 O4 . 2_555 2.510(5) no
Sr3 O4 . 3_557 2.716(5) no
Sr3 O5 . 3_556 2.632(10) no
Sr3 O5 . 6_566 2.697(10) no
Mn1 Mn1 . 3_556 2.559(2) yes
Mn1 Cu1 . . 2.6863(16) yes
Mn1 Cu1 . 2_555 2.6863(18) no
Mn1 Cu1 . 4_555 2.6863(18) no
Mn1 O1 . 1_455 1.946(7) yes
Mn1 O1 . 2_545 1.946(7) no
Mn1 O1 . 4_665 1.946(5) no
Mn1 O2 . . 1.871(8) yes
Mn1 O2 . 2_555 1.871(6) no
Mn1 O2 . 4_555 1.871(10) no
Mn2 Mn3 . . 2.582(3) yes
Mn2 Cu2 . . 2.641(3) yes
Mn2 Cu2 . 2_655 2.641(3) no
Mn2 Cu2 . 4_665 2.641(3) no
Mn2 Mn2p . . 2.955(16) no
Mn2 O3a . . 1.777(9) yes
Mn2 O3a . 2_655 1.777(12) no
Mn2 O3a . 4_665 1.777(8) no
Mn2 O3b . . 2.08(3) no
Mn2 O3b . 2_655 2.08(4) no
Mn2 O3b . 4_665 2.08(5) no
Mn2 O5 . . 2.013(5) yes
Mn2 O5 . 2_655 2.013(8) no
Mn2 O5 . 4_665 2.013(8) no
Mn3 Mn2 . . 2.582(3) no
Mn3 Cu2 . 1_554 2.691(3) yes
Mn3 Cu2 . 2_654 2.691(3) no
Mn3 Cu2 . 4_664 2.691(3) no
Mn3 Mn2p . 1_554 2.292(16) yes
Mn3 O4 . 1_554 1.891(7) yes
Mn3 O4 . 2_654 1.891(6) no
Mn3 O4 . 4_664 1.891(9) no
Mn3 O5 . . 1.956(5) yes
Mn3 O5 . 2_655 1.956(8) no
Mn3 O5 . 4_665 1.956(8) no
Cu1 Mn1 . . 2.6863(16) no
Cu1 Mn1 . 3_555 2.6863(16) no
Cu1 Cu1 . 2_555 0.903(5) no
Cu1 Cu1 . 4_555 0.903(5) no
Cu1 O2 . . 2.055(8) yes
Cu1 O2 . 2_555 2.582(6) yes
Cu1 O2 . 3_555 2.055(8) no
Cu1 O2 . 4_555 2.077(9) yes
Cu1 O2 . 5_555 2.077(9) no
Cu1 O2 . 6_555 2.582(6) no
Cu2 Mn2 . . 2.641(3) no
Cu2 Mn3 . 1_556 2.691(3) no
Cu2 Cu2 . 2_655 0.820(6) no
Cu2 Cu2 . 4_665 0.820(5) no
Cu2 Mn2p . . 0.593(10) no
Cu2 O3a . . 2.513(10) yes
Cu2 O3a . 2_655 2.069(10) yes
Cu2 O3a . 4_665 2.046(7) yes
Cu2 O3b . . 1.86(3) no
Cu2 O3b . 2_655 1.33(3) no
Cu2 O3b . 4_665 1.95(6) no
Cu2 O4 . . 2.060(6) yes
Cu2 O4 . 2_655 2.082(6) yes
Cu2 O4 . 4_665 2.545(9) yes
Mn2p Mn2 . . 2.955(16) no
Mn2p Mn3 . 1_556 2.292(16) no
Mn2p Cu2 . . 0.593(10) no
Mn2p Cu2 . 2_655 0.593(10) no
Mn2p Cu2 . 4_665 0.593(10) no
Mn2p O3a . . 2.444(15) no
Mn2p O3a . 2_655 2.444(16) no
Mn2p O3a . 4_665 2.444(14) no
Mn2p O3b . . 1.90(3) yes
Mn2p O3b . 2_655 1.90(4) no
Mn2p O3b . 4_665 1.90(5) no
Mn2p O4 . . 1.952(12) yes
Mn2p O4 . 2_655 1.953(11) no
Mn2p O4 . 4_665 1.953(13) no
